data_4127333
loop_
_publ_author_name
'Zhang, Qian'
'Wang, Ting'
'Zhang, Xinhao'
'Tong, Shuo'
'Wu, Yun-Dong'
'Wang, Mei-Xiang'

_publ_section_title
;
 Radical Reactivity, Catalysis and Reaction Mechanism of Arylcopper(II)
 Compounds: The Missing Link in Organocopper Chemistry.
;
_journal_name_full 'Journal of the American Chemical Society'
_journal_paper_doi 10.1021/jacs.9b10226
_journal_year 2019
_chemical_formula_moiety 'C32 H35 N9 O'
_chemical_formula_sum 'C32 H35 N9 O'
_chemical_formula_weight 561.69
_space_group_crystal_system triclinic
_space_group_IT_number 2
_space_group_name_Hall '-P 1'
_space_group_name_H-M_alt 'P -1'
_symmetry_space_group_name_Hall '-P 1'
_symmetry_space_group_name_H-M 'P -1'
_atom_sites_solution_hydrogens geom
_atom_sites_solution_primary direct
_audit_creation_date 2016-03-14
_audit_creation_method
;
Olex2 1.2
(compiled 2016.02.19 svn.r3266 for OlexSys, GUI svn.r5155)
;
_cell_angle_alpha 82.623(6)
_cell_angle_beta 75.554(6)
_cell_angle_gamma 75.609(6)
_cell_formula_units_Z 2
_cell_length_a 8.9866(8)
_cell_length_b 10.5513(12)
_cell_length_c 16.649(2)
_cell_measurement_reflns_used 5090
_cell_measurement_temperature 173.1500
_cell_measurement_theta_max 27.4780
_cell_measurement_theta_min 1.2662
_cell_volume 1477.1(3)
_computing_cell_refinement 'CrystalClear (Rigaku Inc., 2007)'
_computing_data_collection 'CrystalClear (Rigaku Inc., 2007)'
_computing_data_reduction 'CrystalClear (Rigaku Inc., 2007)'
_computing_molecular_graphics 'Olex2 (Dolomanov et al., 2009)'
_computing_publication_material 'CIFTAB (Sheldrick, 2013)'
_computing_structure_refinement 'SHELXL (Sheldrick, 2014)'
_computing_structure_solution
;
'SHELXT (Sheldrick, 2014)'
;
_diffrn_ambient_temperature 173.1500
_diffrn_detector_area_resol_mean 28.5714
_diffrn_measured_fraction_theta_full 0.992
_diffrn_measured_fraction_theta_max 0.992
_diffrn_measurement_details
;
scan:
    Number of images: 360
               Slice: -110.0000 - 70.0000
         Image width: 0.5000
            Exp time: 6.0000
       Rotation axis: Omega
               Omega: 0.0000
                 Chi: 45.0000
                 Phi: 180.0000
                 XTD: 39.9795
              2theta: -19.9511
scan:
    Number of images: 360
               Slice: -110.0000 - 70.0000
         Image width: 0.5000
            Exp time: 6.0000
       Rotation axis: Omega
               Omega: 0.0000
                 Chi: 45.0000
                 Phi: 0.0000
                 XTD: 39.9795
              2theta: -19.9511
scan:
    Number of images: 344
               Slice: -110.0000 - 62.0000
         Image width: 0.5000
            Exp time: 6.0000
       Rotation axis: Omega
               Omega: 0.0000
                 Chi: 45.0000
                 Phi: 270.0000
                 XTD: 39.9795
              2theta: -19.9511
;
_diffrn_measurement_device
;
Saturn724+ (2x2 bin mode)
;
_diffrn_measurement_device_details
;
AFC10: Fixed Chi 2 circle
;
_diffrn_measurement_device_type 'MM007-HF CCD(Saturn 724+)'
_diffrn_measurement_method '\w scans at fixed \c = 45\%'
_diffrn_orient_matrix_type d*Trek
_diffrn_orient_matrix_UB_11 0.0420
_diffrn_orient_matrix_UB_12 -0.0162
_diffrn_orient_matrix_UB_13 0.1090
_diffrn_orient_matrix_UB_21 0.0801
_diffrn_orient_matrix_UB_22 -0.0084
_diffrn_orient_matrix_UB_23 -0.0560
_diffrn_orient_matrix_UB_31 -0.0025
_diffrn_orient_matrix_UB_32 0.0619
_diffrn_orient_matrix_UB_33 -0.0051
_diffrn_radiation_detector CCD
_diffrn_radiation_monochromator Confocal
_diffrn_radiation_type MoK\a
_diffrn_radiation_wavelength 0.71073
_diffrn_reflns_av_R_equivalents 0.0458
_diffrn_reflns_av_unetI/netI 0.0377
_diffrn_reflns_Laue_measured_fraction_full 0.992
_diffrn_reflns_Laue_measured_fraction_max 0.992
_diffrn_reflns_limit_h_max 11
_diffrn_reflns_limit_h_min -11
_diffrn_reflns_limit_k_max 13
_diffrn_reflns_limit_k_min -13
_diffrn_reflns_limit_l_max 21
_diffrn_reflns_limit_l_min -21
_diffrn_reflns_number 19291
_diffrn_reflns_point_group_measured_fraction_full 0.992
_diffrn_reflns_point_group_measured_fraction_max 0.992
_diffrn_reflns_theta_full 26.000
_diffrn_reflns_theta_max 27.477
_diffrn_reflns_theta_min 1.998
_diffrn_source 'Rotating Anode'
_diffrn_source_current 24.0000
_diffrn_source_power 1.2000
_diffrn_source_voltage 50.0000
_exptl_absorpt_coefficient_mu 0.081
_exptl_absorpt_correction_T_max 1.0000
_exptl_absorpt_correction_T_min 0.6282
_exptl_absorpt_correction_type multi-scan
_exptl_absorpt_process_details 'CrystalClear (Rigaku Inc., 2007)'
_exptl_crystal_colour Colorless
_exptl_crystal_density_diffrn 1.263
_exptl_crystal_description rod
_exptl_crystal_F_000 596
_exptl_crystal_size_max 0.548
_exptl_crystal_size_mid 0.09
_exptl_crystal_size_min 0.09
_refine_diff_density_max 0.469
_refine_diff_density_min -0.246
_refine_diff_density_rms 0.047
_refine_ls_extinction_method none
_refine_ls_goodness_of_fit_ref 1.103
_refine_ls_hydrogen_treatment constr
_refine_ls_matrix_type full
_refine_ls_number_parameters 385
_refine_ls_number_reflns 6719
_refine_ls_number_restraints 0
_refine_ls_restrained_S_all 1.103
_refine_ls_R_factor_all 0.0699
_refine_ls_R_factor_gt 0.0640
_refine_ls_shift/su_max 0.001
_refine_ls_shift/su_mean 0.000
_refine_ls_structure_factor_coef Fsqd
_refine_ls_weighting_details 'w=1/[\s^2^(Fo^2^)+(0.0610P)^2^+0.6746P] where P=(Fo^2^+2Fc^2^)/3'
_refine_ls_weighting_scheme calc
_refine_ls_wR_factor_gt 0.1513
_refine_ls_wR_factor_ref 0.1556
_reflns_Friedel_coverage 0.000
_reflns_number_gt 6187
_reflns_number_total 6719
_reflns_threshold_expression 'I > 2\s(I)'
_cod_data_source_file ja9b10226_si_004.cif
_cod_data_source_block mx4609
_cod_original_cell_volume 1477.0(3)
_cod_database_code 4127333
_shelx_space_group_comment
;
The symmetry employed for this shelxl refinement is uniquely defined
by the following loop, which should always be used as a source of
symmetry information in preference to the above space-group names.
They are only intended as comments.
;
_diffrn_number_total 6720
_olex2_refinement_description
;
1. Fixed Uiso
 At 1.2 times of:
  All C(H) groups, All C(H,H) groups, All N(H,H) groups
 At 1.5 times of:
  All C(H,H,H) groups
2.a Ternary CH refined with riding coordinates:
 C26(H26)
2.b Secondary CH2 refined with riding coordinates:
 C28(H28A,H28B)
2.c Aromatic/amide H refined with riding coordinates:
 C2(H2), C3(H3), C4(H4), C7(H7), C8(H8), C9(H9), C12(H12), C13(H13), C14(H14),
 C17(H17), C18(H18), C19(H19)
2.d X=CH2 refined with riding coordinates:
 N9(H9A,H9B)
2.e Idealised Me refined as rotating group:
 C22(H22A,H22B,H22C), C23(H23A,H23B,H23C), C24(H24A,H24B,H24C), C25(H25A,H25B,
 H25C), C30(H30A,H30B,H30C), C31(H31A,H31B,H31C)
;
_shelx_shelxl_version_number 2014/7
_olex2_submission_special_instructions 'No special instructions were received'

loop_
_space_group_symop_operation_xyz
'x, y, z'
'-x, -y, -z'

loop_
_atom_site_label
_atom_site_type_symbol
_atom_site_fract_x
_atom_site_fract_y
_atom_site_fract_z
_atom_site_U_iso_or_equiv
_atom_site_adp_type
_atom_site_occupancy
_atom_site_site_symmetry_order
_atom_site_calc_flag
_atom_site_refinement_flags_posn
O1 O 0.46920(15) 0.41852(14) 0.10077(8) 0.0427(3) Uani 1 1 d .
N1 N 0.75821(18) 0.17908(15) 0.06852(9) 0.0342(3) Uani 1 1 d .
N2 N 0.74111(16) 0.04064(13) 0.18713(9) 0.0282(3) Uani 1 1 d .
N3 N 0.72531(18) -0.08046(15) 0.31406(10) 0.0363(3) Uani 1 1 d .
N4 N 0.82014(17) 0.06115(14) 0.37682(9) 0.0324(3) Uani 1 1 d .
N5 N 0.9015(2) 0.21448(15) 0.43667(9) 0.0396(4) Uani 1 1 d .
N6 N 0.92311(15) 0.35840(13) 0.31993(8) 0.0258(3) Uani 1 1 d .
N7 N 0.94265(16) 0.48862(13) 0.19789(9) 0.0278(3) Uani 1 1 d .
N8 N 0.3258(3) 0.6445(2) 0.23720(18) 0.0787(7) Uani 1 1 d .
N9 N 0.65495(19) 0.53230(17) 0.04340(10) 0.0444(4) Uani 1 1 d .
H9A H 0.6128 0.5623 0.0017 0.053 Uiso 1 1 calc R
H9B H 0.7393 0.5539 0.0468 0.053 Uiso 1 1 calc R
C1 C 0.69949(19) 0.07720(16) 0.11450(10) 0.0296(3) Uani 1 1 d .
C2 C 0.5978(2) 0.01789(19) 0.08796(12) 0.0378(4) Uani 1 1 d .
H2 H 0.5716 0.0426 0.0367 0.045 Uiso 1 1 calc R
C3 C 0.5383(2) -0.0784(2) 0.14118(14) 0.0448(5) Uani 1 1 d .
H3 H 0.4709 -0.1196 0.1254 0.054 Uiso 1 1 calc R
C4 C 0.5768(2) -0.11473(19) 0.21713(13) 0.0417(4) Uani 1 1 d .
H4 H 0.5358 -0.1789 0.2533 0.050 Uiso 1 1 calc R
C5 C 0.68022(19) -0.05135(16) 0.23787(11) 0.0316(4) Uani 1 1 d .
C6 C 0.8520(2) -0.02903(16) 0.32205(11) 0.0309(3) Uani 1 1 d .
C7 C 1.0008(2) -0.07267(16) 0.27217(12) 0.0338(4) Uani 1 1 d .
H7 H 1.0189 -0.1378 0.2359 0.041 Uiso 1 1 calc R
C8 C 1.1212(2) -0.01691(17) 0.27773(12) 0.0365(4) Uani 1 1 d .
H8 H 1.2221 -0.0434 0.2449 0.044 Uiso 1 1 calc R
C9 C 1.0894(2) 0.07858(17) 0.33270(12) 0.0362(4) Uani 1 1 d .
H9 H 1.1681 0.1183 0.3374 0.043 Uiso 1 1 calc R
C10 C 0.9382(2) 0.11411(16) 0.38072(10) 0.0325(4) Uani 1 1 d .
C11 C 0.89949(19) 0.34181(16) 0.40280(10) 0.0292(3) Uani 1 1 d .
C12 C 0.8726(2) 0.44523(18) 0.45312(11) 0.0352(4) Uani 1 1 d .
H12 H 0.8557 0.4316 0.5107 0.042 Uiso 1 1 calc R
C13 C 0.8723(2) 0.56799(18) 0.41374(12) 0.0384(4) Uani 1 1 d .
H13 H 0.8551 0.6389 0.4454 0.046 Uiso 1 1 calc R
C14 C 0.8970(2) 0.58851(17) 0.32844(12) 0.0354(4) Uani 1 1 d .
H14 H 0.8972 0.6716 0.3019 0.043 Uiso 1 1 calc R
C15 C 0.92189(17) 0.47858(15) 0.28326(10) 0.0256(3) Uani 1 1 d .
C16 C 0.97119(18) 0.37286(15) 0.15434(9) 0.0246(3) Uani 1 1 d .
C17 C 1.12648(19) 0.30956(17) 0.12318(10) 0.0299(3) Uani 1 1 d .
H17 H 1.2084 0.3381 0.1347 0.036 Uiso 1 1 calc R
C18 C 1.1595(2) 0.20425(18) 0.07517(12) 0.0362(4) Uani 1 1 d .
H18 H 1.2635 0.1622 0.0539 0.043 Uiso 1 1 calc R
C19 C 1.0369(2) 0.16175(18) 0.05895(11) 0.0352(4) Uani 1 1 d .
H19 H 1.0590 0.0914 0.0262 0.042 Uiso 1 1 calc R
C20 C 0.88094(19) 0.22310(16) 0.09109(10) 0.0281(3) Uani 1 1 d .
C21 C 0.84484(18) 0.33052(15) 0.13967(9) 0.0246(3) Uani 1 1 d .
C22 C 0.7365(3) 0.2148(2) -0.01637(12) 0.0460(5) Uani 1 1 d .
H22A H 0.7908 0.1430 -0.0504 0.069 Uiso 1 1 calc GR
H22B H 0.7785 0.2905 -0.0385 0.069 Uiso 1 1 calc GR
H22C H 0.6261 0.2343 -0.0159 0.069 Uiso 1 1 calc GR
C23 C 0.6052(3) -0.1005(3) 0.38833(14) 0.0547(6) Uani 1 1 d .
H23A H 0.5175 -0.0260 0.3927 0.082 Uiso 1 1 calc GR
H23B H 0.6488 -0.1107 0.4365 0.082 Uiso 1 1 calc GR
H23C H 0.5701 -0.1780 0.3847 0.082 Uiso 1 1 calc GR
C24 C 0.8196(3) 0.1903(2) 0.52188(13) 0.0598(6) Uani 1 1 d .
H24A H 0.7146 0.2443 0.5313 0.090 Uiso 1 1 calc GR
H24B H 0.8752 0.2110 0.5590 0.090 Uiso 1 1 calc GR
H24C H 0.8147 0.0996 0.5318 0.090 Uiso 1 1 calc GR
C25 C 0.9705(3) 0.60868(19) 0.14997(13) 0.0460(5) Uani 1 1 d .
H25A H 0.8775 0.6776 0.1628 0.069 Uiso 1 1 calc GR
H25B H 0.9954 0.5953 0.0917 0.069 Uiso 1 1 calc GR
H25C H 1.0570 0.6327 0.1637 0.069 Uiso 1 1 calc GR
C26 C 0.67545(18) 0.40483(17) 0.17379(10) 0.0294(3) Uani 1 1 d .
H26 H 0.6826 0.4835 0.1969 0.035 Uiso 1 1 calc R
C27 C 0.58961(19) 0.45230(18) 0.10272(11) 0.0338(4) Uani 1 1 d .
C28 C 0.57915(19) 0.33063(16) 0.24355(10) 0.0299(3) Uani 1 1 d .
H28A H 0.6505 0.2713 0.2740 0.036 Uiso 1 1 calc R
H28B H 0.5305 0.2776 0.2190 0.036 Uiso 1 1 calc R
C29 C 0.4479(2) 0.41750(19) 0.30634(12) 0.0370(4) Uani 1 1 d .
C30 C 0.5155(3) 0.4483(3) 0.37616(15) 0.0601(7) Uani 1 1 d .
H30A H 0.5540 0.3681 0.4064 0.090 Uiso 1 1 calc GR
H30B H 0.4341 0.5046 0.4132 0.090 Uiso 1 1 calc GR
H30C H 0.6004 0.4914 0.3523 0.090 Uiso 1 1 calc GR
C31 C 0.3174(2) 0.3429(2) 0.34366(13) 0.0463(5) Uani 1 1 d .
H31A H 0.2727 0.3269 0.3002 0.069 Uiso 1 1 calc GR
H31B H 0.2366 0.3943 0.3837 0.069 Uiso 1 1 calc GR
H31C H 0.3610 0.2608 0.3704 0.069 Uiso 1 1 calc GR
C32 C 0.3781(2) 0.5438(2) 0.26595(16) 0.0506(5) Uani 1 1 d .

loop_
_atom_site_aniso_label
_atom_site_aniso_U_11
_atom_site_aniso_U_22
_atom_site_aniso_U_33
_atom_site_aniso_U_23
_atom_site_aniso_U_13
_atom_site_aniso_U_12
O1 0.0295(6) 0.0619(9) 0.0410(7) 0.0140(6) -0.0166(5) -0.0182(6)
N1 0.0372(8) 0.0416(8) 0.0320(7) -0.0015(6) -0.0151(6) -0.0170(6)
N2 0.0253(7) 0.0252(7) 0.0361(7) -0.0078(5) -0.0058(5) -0.0077(5)
N3 0.0330(8) 0.0329(8) 0.0430(8) 0.0016(6) -0.0042(6) -0.0141(6)
N4 0.0365(8) 0.0263(7) 0.0321(7) 0.0041(6) -0.0085(6) -0.0053(6)
N5 0.0591(10) 0.0343(8) 0.0268(7) 0.0002(6) -0.0112(7) -0.0126(7)
N6 0.0265(6) 0.0263(7) 0.0270(6) -0.0033(5) -0.0083(5) -0.0076(5)
N7 0.0320(7) 0.0235(6) 0.0302(7) 0.0007(5) -0.0089(5) -0.0102(5)
N8 0.0550(13) 0.0412(11) 0.121(2) -0.0087(12) 0.0025(13) 0.0031(10)
N9 0.0332(8) 0.0608(11) 0.0429(9) 0.0202(8) -0.0191(7) -0.0191(7)
C1 0.0243(7) 0.0314(8) 0.0343(8) -0.0119(7) -0.0038(6) -0.0062(6)
C2 0.0295(9) 0.0491(11) 0.0402(10) -0.0166(8) -0.0063(7) -0.0138(8)
C3 0.0334(9) 0.0523(12) 0.0565(12) -0.0202(10) -0.0048(8) -0.0210(9)
C4 0.0349(9) 0.0366(10) 0.0564(12) -0.0086(8) -0.0025(8) -0.0184(8)
C5 0.0256(8) 0.0252(8) 0.0429(9) -0.0080(7) -0.0025(7) -0.0061(6)
C6 0.0325(8) 0.0233(8) 0.0356(9) 0.0053(6) -0.0088(7) -0.0065(6)
C7 0.0338(9) 0.0239(8) 0.0419(9) -0.0021(7) -0.0079(7) -0.0039(7)
C8 0.0299(8) 0.0314(9) 0.0450(10) 0.0017(7) -0.0080(7) -0.0034(7)
C9 0.0361(9) 0.0323(9) 0.0445(10) 0.0038(7) -0.0162(8) -0.0114(7)
C10 0.0429(9) 0.0250(8) 0.0293(8) 0.0046(6) -0.0136(7) -0.0053(7)
C11 0.0283(8) 0.0321(8) 0.0298(8) -0.0024(6) -0.0100(6) -0.0080(6)
C12 0.0362(9) 0.0426(10) 0.0302(8) -0.0090(7) -0.0090(7) -0.0103(8)
C13 0.0410(10) 0.0357(9) 0.0413(10) -0.0167(8) -0.0073(8) -0.0086(8)
C14 0.0394(9) 0.0250(8) 0.0438(10) -0.0052(7) -0.0090(8) -0.0096(7)
C15 0.0201(7) 0.0262(8) 0.0324(8) -0.0036(6) -0.0071(6) -0.0070(6)
C16 0.0248(7) 0.0266(7) 0.0230(7) 0.0025(6) -0.0064(6) -0.0082(6)
C17 0.0224(7) 0.0347(9) 0.0339(8) -0.0005(7) -0.0063(6) -0.0101(6)
C18 0.0248(8) 0.0395(10) 0.0408(9) -0.0071(7) -0.0029(7) -0.0031(7)
C19 0.0367(9) 0.0330(9) 0.0361(9) -0.0099(7) -0.0065(7) -0.0064(7)
C20 0.0296(8) 0.0321(8) 0.0263(7) 0.0006(6) -0.0093(6) -0.0124(6)
C21 0.0238(7) 0.0283(8) 0.0218(7) 0.0023(6) -0.0053(6) -0.0080(6)
C22 0.0536(12) 0.0583(13) 0.0363(10) 0.0005(9) -0.0199(9) -0.0234(10)
C23 0.0469(12) 0.0679(15) 0.0483(12) 0.0081(10) -0.0016(9) -0.0267(11)
C24 0.0990(19) 0.0500(13) 0.0286(10) 0.0061(9) -0.0083(11) -0.0240(13)
C25 0.0658(13) 0.0301(9) 0.0404(10) 0.0047(8) -0.0051(9) -0.0185(9)
C26 0.0227(7) 0.0360(9) 0.0292(8) 0.0002(6) -0.0073(6) -0.0058(6)
C27 0.0248(8) 0.0421(10) 0.0330(8) 0.0070(7) -0.0093(6) -0.0065(7)
C28 0.0269(8) 0.0324(8) 0.0285(8) -0.0026(6) -0.0040(6) -0.0052(6)
C29 0.0236(8) 0.0484(11) 0.0393(9) -0.0162(8) -0.0017(7) -0.0075(7)
C30 0.0370(11) 0.0959(19) 0.0527(13) -0.0397(13) 0.0003(9) -0.0177(11)
C31 0.0337(10) 0.0560(12) 0.0487(11) -0.0105(9) -0.0009(8) -0.0141(9)
C32 0.0309(10) 0.0416(12) 0.0749(15) -0.0198(10) 0.0028(9) -0.0068(8)

loop_
_atom_type_symbol
_atom_type_description
_atom_type_scat_dispersion_real
_atom_type_scat_dispersion_imag
_atom_type_scat_source
C C 0.0033 0.0016 'International Tables Vol C Tables 4.2.6.8 and 6.1.1.4'
H H 0.0000 0.0000 'International Tables Vol C Tables 4.2.6.8 and 6.1.1.4'
N N 0.0061 0.0033 'International Tables Vol C Tables 4.2.6.8 and 6.1.1.4'
O O 0.0106 0.0060 'International Tables Vol C Tables 4.2.6.8 and 6.1.1.4'

loop_
_geom_angle_atom_site_label_1
_geom_angle_atom_site_label_2
_geom_angle_atom_site_label_3
_geom_angle
C1 N1 C20 120.11(14)
C1 N1 C22 119.83(14)
C20 N1 C22 117.16(14)
C5 N2 C1 119.41(14)
C5 N3 C6 116.56(14)
C5 N3 C23 118.00(16)
C6 N3 C23 118.56(16)
C6 N4 C10 117.04(15)
C10 N5 C24 118.88(16)
C11 N5 C10 117.63(14)
C11 N5 C24 120.32(16)
C15 N6 C11 118.87(14)
C15 N7 C16 119.88(13)
C15 N7 C25 120.39(14)
C16 N7 C25 118.36(14)
H9A N9 H9B 120.0
C27 N9 H9A 120.0
C27 N9 H9B 120.0
N1 C1 C2 122.05(16)
N2 C1 N1 115.86(14)
N2 C1 C2 122.06(16)
C1 C2 H2 121.4
C3 C2 C1 117.28(18)
C3 C2 H2 121.4
C2 C3 H3 119.3
C4 C3 C2 121.30(17)
C4 C3 H3 119.3
C3 C4 H4 121.3
C3 C4 C5 117.40(18)
C5 C4 H4 121.3
N2 C5 N3 115.81(15)
N2 C5 C4 122.50(17)
C4 C5 N3 121.69(16)
N4 C6 N3 117.48(15)
N4 C6 C7 123.47(16)
C7 C6 N3 119.04(16)
C6 C7 H7 120.8
C8 C7 C6 118.34(17)
C8 C7 H7 120.8
C7 C8 H8 120.6
C9 C8 C7 118.88(17)
C9 C8 H8 120.6
C8 C9 H9 120.7
C8 C9 C10 118.63(16)
C10 C9 H9 120.7
N4 C10 N5 116.69(16)
N4 C10 C9 123.60(16)
C9 C10 N5 119.70(16)
N5 C11 C12 121.35(15)
N6 C11 N5 115.73(14)
N6 C11 C12 122.92(16)
C11 C12 H12 121.5
C13 C12 C11 117.02(16)
C13 C12 H12 121.5
C12 C13 H13 119.2
C12 C13 C14 121.58(16)
C14 C13 H13 119.2
C13 C14 H14 121.4
C13 C14 C15 117.19(16)
C15 C14 H14 121.4
N6 C15 N7 115.57(14)
N6 C15 C14 122.41(15)
N7 C15 C14 122.00(15)
C17 C16 N7 118.18(14)
C17 C16 C21 121.36(15)
C21 C16 N7 120.34(14)
C16 C17 H17 119.9
C18 C17 C16 120.12(15)
C18 C17 H17 119.9
C17 C18 H18 120.2
C17 C18 C19 119.56(16)
C19 C18 H18 120.2
C18 C19 H19 119.6
C18 C19 C20 120.73(16)
C20 C19 H19 119.6
C19 C20 N1 118.27(15)
C19 C20 C21 120.62(14)
C21 C20 N1 120.98(14)
C16 C21 C26 119.63(14)
C20 C21 C16 117.59(14)
C20 C21 C26 122.74(14)
N1 C22 H22A 109.5
N1 C22 H22B 109.5
N1 C22 H22C 109.5
H22A C22 H22B 109.5
H22A C22 H22C 109.5
H22B C22 H22C 109.5
N3 C23 H23A 109.5
N3 C23 H23B 109.5
N3 C23 H23C 109.5
H23A C23 H23B 109.5
H23A C23 H23C 109.5
H23B C23 H23C 109.5
N5 C24 H24A 109.5
N5 C24 H24B 109.5
N5 C24 H24C 109.5
H24A C24 H24B 109.5
H24A C24 H24C 109.5
H24B C24 H24C 109.5
N7 C25 H25A 109.5
N7 C25 H25B 109.5
N7 C25 H25C 109.5
H25A C25 H25B 109.5
H25A C25 H25C 109.5
H25B C25 H25C 109.5
C21 C26 H26 106.7
C21 C26 C27 110.21(13)
C27 C26 H26 106.7
C28 C26 C21 115.08(14)
C28 C26 H26 106.7
C28 C26 C27 110.84(13)
O1 C27 N9 122.49(16)
O1 C27 C26 122.20(15)
N9 C27 C26 115.31(15)
C26 C28 H28A 108.4
C26 C28 H28B 108.4
C26 C28 C29 115.39(15)
H28A C28 H28B 107.5
C29 C28 H28A 108.4
C29 C28 H28B 108.4
C30 C29 C28 110.44(15)
C31 C29 C28 108.44(15)
C31 C29 C30 109.71(17)
C32 C29 C28 111.93(16)
C32 C29 C30 107.67(18)
C32 C29 C31 108.62(16)
C29 C30 H30A 109.5
C29 C30 H30B 109.5
C29 C30 H30C 109.5
H30A C30 H30B 109.5
H30A C30 H30C 109.5
H30B C30 H30C 109.5
C29 C31 H31A 109.5
C29 C31 H31B 109.5
C29 C31 H31C 109.5
H31A C31 H31B 109.5
H31A C31 H31C 109.5
H31B C31 H31C 109.5
N8 C32 C29 176.9(3)

loop_
_geom_bond_atom_site_label_1
_geom_bond_atom_site_label_2
_geom_bond_distance
O1 C27 1.229(2)
N1 C1 1.375(2)
N1 C20 1.442(2)
N1 C22 1.463(2)
N2 C1 1.336(2)
N2 C5 1.333(2)
N3 C5 1.401(2)
N3 C6 1.417(2)
N3 C23 1.456(2)
N4 C6 1.333(2)
N4 C10 1.334(2)
N5 C10 1.423(2)
N5 C11 1.386(2)
N5 C24 1.449(3)
N6 C11 1.338(2)
N6 C15 1.334(2)
N7 C15 1.380(2)
N7 C16 1.436(2)
N7 C25 1.450(2)
N8 C32 1.146(3)
N9 H9A 0.8600
N9 H9B 0.8600
N9 C27 1.333(2)
C1 C2 1.407(2)
C2 H2 0.9300
C2 C3 1.381(3)
C3 H3 0.9300
C3 C4 1.376(3)
C4 H4 0.9300
C4 C5 1.399(2)
C6 C7 1.389(2)
C7 H7 0.9300
C7 C8 1.380(3)
C8 H8 0.9300
C8 C9 1.377(3)
C9 H9 0.9300
C9 C10 1.381(3)
C11 C12 1.398(2)
C12 H12 0.9300
C12 C13 1.374(3)
C13 H13 0.9300
C13 C14 1.379(3)
C14 H14 0.9300
C14 C15 1.404(2)
C16 C17 1.388(2)
C16 C21 1.402(2)
C17 H17 0.9300
C17 C18 1.381(2)
C18 H18 0.9300
C18 C19 1.383(3)
C19 H19 0.9300
C19 C20 1.390(2)
C20 C21 1.402(2)
C21 C26 1.531(2)
C22 H22A 0.9600
C22 H22B 0.9600
C22 H22C 0.9600
C23 H23A 0.9600
C23 H23B 0.9600
C23 H23C 0.9600
C24 H24A 0.9600
C24 H24B 0.9600
C24 H24C 0.9600
C25 H25A 0.9600
C25 H25B 0.9600
C25 H25C 0.9600
C26 H26 0.9800
C26 C27 1.535(2)
C26 C28 1.521(2)
C28 H28A 0.9700
C28 H28B 0.9700
C28 C29 1.555(2)
C29 C30 1.540(3)
C29 C31 1.533(3)
C29 C32 1.479(3)
C30 H30A 0.9600
C30 H30B 0.9600
C30 H30C 0.9600
C31 H31A 0.9600
C31 H31B 0.9600
C31 H31C 0.9600

loop_
_geom_hbond_atom_site_label_D
_geom_hbond_atom_site_label_H
_geom_hbond_atom_site_label_A
_geom_hbond_distance_DH
_geom_hbond_distance_HA
_geom_hbond_distance_DA
_geom_hbond_angle_DHA
_geom_hbond_site_symmetry_A
N9 H9A O1 0.86 1.99 2.829(2) 164.7 2_665

loop_
_geom_torsion_atom_site_label_1
_geom_torsion_atom_site_label_2
_geom_torsion_atom_site_label_3
_geom_torsion_atom_site_label_4
_geom_torsion
N1 C1 C2 C3 -176.27(17)
N1 C20 C21 C16 -175.82(14)
N1 C20 C21 C26 1.9(2)
N2 C1 C2 C3 1.6(3)
N3 C6 C7 C8 176.82(15)
N4 C6 C7 C8 -2.1(3)
N5 C11 C12 C13 -179.79(17)
N6 C11 C12 C13 -0.5(3)
N7 C16 C17 C18 -174.76(15)
N7 C16 C21 C20 174.98(13)
N7 C16 C21 C26 -2.8(2)
C1 N1 C20 C19 87.7(2)
C1 N1 C20 C21 -96.47(19)
C1 N2 C5 N3 -177.69(14)
C1 N2 C5 C4 1.9(2)
C1 C2 C3 C4 0.1(3)
C2 C3 C4 C5 -0.8(3)
C3 C4 C5 N2 -0.2(3)
C3 C4 C5 N3 179.35(17)
C5 N2 C1 N1 175.41(14)
C5 N2 C1 C2 -2.6(2)
C5 N3 C6 N4 113.96(17)
C5 N3 C6 C7 -65.0(2)
C6 N3 C5 N2 -11.9(2)
C6 N3 C5 C4 168.54(16)
C6 N4 C10 N5 177.27(14)
C6 N4 C10 C9 -1.3(2)
C6 C7 C8 C9 0.5(3)
C7 C8 C9 C10 0.5(3)
C8 C9 C10 N4 -0.2(3)
C8 C9 C10 N5 -178.66(15)
C10 N4 C6 N3 -176.49(14)
C10 N4 C6 C7 2.4(2)
C10 N5 C11 N6 4.0(2)
C10 N5 C11 C12 -176.66(16)
C11 N5 C10 N4 -109.23(18)
C11 N5 C10 C9 69.4(2)
C11 N6 C15 N7 -178.25(13)
C11 N6 C15 C14 0.1(2)
C11 C12 C13 C14 0.2(3)
C12 C13 C14 C15 0.3(3)
C13 C14 C15 N6 -0.4(2)
C13 C14 C15 N7 177.85(15)
C15 N6 C11 N5 179.69(14)
C15 N6 C11 C12 0.3(2)
C15 N7 C16 C17 -93.04(18)
C15 N7 C16 C21 90.78(18)
C16 N7 C15 N6 -3.0(2)
C16 N7 C15 C14 178.63(14)
C16 C17 C18 C19 -0.5(3)
C16 C21 C26 C27 122.82(16)
C16 C21 C26 C28 -110.95(17)
C17 C16 C21 C20 -1.1(2)
C17 C16 C21 C26 -178.83(14)
C17 C18 C19 C20 -0.6(3)
C18 C19 C20 N1 176.77(16)
C18 C19 C20 C21 0.9(3)
C19 C20 C21 C16 -0.1(2)
C19 C20 C21 C26 177.63(15)
C20 N1 C1 N2 11.8(2)
C20 N1 C1 C2 -170.15(15)
C20 C21 C26 C27 -54.8(2)
C20 C21 C26 C28 71.41(19)
C21 C16 C17 C18 1.4(2)
C21 C26 C27 O1 120.40(19)
C21 C26 C27 N9 -59.5(2)
C21 C26 C28 C29 151.19(14)
C22 N1 C1 N2 172.01(16)
C22 N1 C1 C2 -10.0(3)
C22 N1 C20 C19 -73.0(2)
C22 N1 C20 C21 102.82(19)
C23 N3 C5 N2 138.72(18)
C23 N3 C5 C4 -40.9(2)
C23 N3 C6 N4 -36.5(2)
C23 N3 C6 C7 144.59(18)
C24 N5 C10 N4 50.7(2)
C24 N5 C10 C9 -130.7(2)
C24 N5 C11 N6 -155.66(19)
C24 N5 C11 C12 23.7(3)
C25 N7 C15 N6 -169.39(16)
C25 N7 C15 C14 12.2(2)
C25 N7 C16 C17 73.6(2)
C25 N7 C16 C21 -102.55(19)
C26 C28 C29 C30 -86.8(2)
C26 C28 C29 C31 152.99(16)
C26 C28 C29 C32 33.2(2)
C27 C26 C28 C29 -82.91(18)
C28 C26 C27 O1 -8.2(2)
C28 C26 C27 N9 171.94(16)
